data_7701795
loop_
_publ_author_name
'Hu, Min-Na'
'Zhang, Wen-Qian'
'Liu, Hua'
'He, Peng-Xiu'
'Liu, Ping'
'Wang, Yao-Yu'
'Li, Jian-Li'

_publ_section_title
;
 Five complexes based on a new racemic tetraoxaspiro ligand: correlation
 of potential coordination preferences with the structure, magnetic
 properties and luminescence properties.
;
_journal_issue 12
_journal_name_full 'Dalton transactions (Cambridge, England : 2003)'
_journal_page_first 3862
_journal_page_last 3873
_journal_paper_doi 10.1039/c8dt04051f
_journal_volume 48
_journal_year 2019
_chemical_formula_sum 'C40 H50 Cd3 Cl6 N6 O10'
_chemical_formula_weight 1324.76
_space_group_crystal_system triclinic
_space_group_IT_number 2
_space_group_name_Hall '-P 1'
_space_group_name_H-M_alt 'P -1'
_atom_sites_solution_hydrogens geom
_audit_block_doi 10.5517/ccdc.csd.cc205mrl
_audit_creation_method SHELXL-2014/7
_audit_update_record
;
2018-12-25 deposited with the CCDC.
2019-01-09 downloaded from the CCDC.
;
_cell_angle_alpha 112.424(2)
_cell_angle_beta 105.362(2)
_cell_angle_gamma 96.032(3)
_cell_formula_units_Z 1
_cell_length_a 9.5000(16)
_cell_length_b 10.7183(17)
_cell_length_c 13.594(2)
_cell_measurement_reflns_used 2417
_cell_measurement_temperature 296(2)
_cell_measurement_theta_max 27.47
_cell_measurement_theta_min 3.03
_cell_volume 1200.4(3)
_computing_cell_refinement 'Bruker SAINT'
_computing_data_collection 'Bruker APEX2'
_computing_data_reduction 'Bruker SAINT'
_computing_molecular_graphics 'Bruker SHELXTL'
_computing_publication_material 'Bruker SHELXTL'
_computing_structure_refinement 'SHELXL-2014/7 (Sheldrick, 2014)'
_computing_structure_solution 'SHELXS-2014/7 (Sheldrick, 2014)'
_diffrn_ambient_temperature 296(2)
_diffrn_measured_fraction_theta_full 0.976
_diffrn_measured_fraction_theta_max 0.946
_diffrn_measurement_device_type 'Bruker APEX-II CCD'
_diffrn_measurement_method '\f and \w scans'
_diffrn_radiation_type MoK\a
_diffrn_radiation_wavelength 0.71073
_diffrn_reflns_av_R_equivalents 0.0193
_diffrn_reflns_av_unetI/netI 0.0476
_diffrn_reflns_Laue_measured_fraction_full 0.976
_diffrn_reflns_Laue_measured_fraction_max 0.946
_diffrn_reflns_limit_h_max 12
_diffrn_reflns_limit_h_min -11
_diffrn_reflns_limit_k_max 13
_diffrn_reflns_limit_k_min -13
_diffrn_reflns_limit_l_max 9
_diffrn_reflns_limit_l_min -17
_diffrn_reflns_number 7199
_diffrn_reflns_point_group_measured_fraction_full 0.976
_diffrn_reflns_point_group_measured_fraction_max 0.946
_diffrn_reflns_theta_full 25.242
_diffrn_reflns_theta_max 27.609
_diffrn_reflns_theta_min 2.078
_exptl_absorpt_coefficient_mu 1.711
_exptl_absorpt_correction_type none
_exptl_crystal_colour colourless
_exptl_crystal_density_diffrn 1.833
_exptl_crystal_description block
_exptl_crystal_F_000 658
_exptl_crystal_size_max 0.160
_exptl_crystal_size_mid 0.120
_exptl_crystal_size_min 0.110
_refine_diff_density_max 1.501
_refine_diff_density_min -2.745
_refine_diff_density_rms 0.523
_refine_ls_extinction_method none
_refine_ls_goodness_of_fit_ref 1.070
_refine_ls_hydrogen_treatment constr
_refine_ls_matrix_type full
_refine_ls_number_parameters 297
_refine_ls_number_reflns 5276
_refine_ls_number_restraints 0
_refine_ls_restrained_S_all 1.070
_refine_ls_R_factor_all 0.0862
_refine_ls_R_factor_gt 0.0535
_refine_ls_shift/su_max 0.000
_refine_ls_shift/su_mean 0.000
_refine_ls_structure_factor_coef Fsqd
_refine_ls_weighting_details 'w=1/[\s^2^(Fo^2^)+(0.1892P)^2^] where P=(Fo^2^+2Fc^2^)/3'
_refine_ls_weighting_scheme calc
_refine_ls_wR_factor_gt 0.1557
_refine_ls_wR_factor_ref 0.2545
_reflns_Friedel_coverage 0.000
_reflns_number_gt 3990
_reflns_number_total 5276
_reflns_threshold_expression 'I > 2\s(I)'
_cod_data_source_file c8dt04051f2.cif
_cod_data_source_block 1
_cod_original_cell_volume 1200.3(3)
_cod_database_code 7701795
_shelx_shelxl_version_number 2014/7
_shelx_space_group_comment
;
The symmetry employed for this shelxl refinement is uniquely defined
by the following loop, which should always be used as a source of
symmetry information in preference to the above space-group names.
They are only intended as comments.
;
_shelx_estimated_absorpt_t_min 0.771
_shelx_estimated_absorpt_t_max 0.834

loop_
_space_group_symop_operation_xyz
'x, y, z'
'-x, -y, -z'

loop_
_atom_site_label
_atom_site_type_symbol
_atom_site_fract_x
_atom_site_fract_y
_atom_site_fract_z
_atom_site_U_iso_or_equiv
_atom_site_adp_type
_atom_site_occupancy
_atom_site_site_symmetry_order
_atom_site_calc_flag
_atom_site_refinement_flags_posn
_atom_site_refinement_flags_adp
_atom_site_refinement_flags_occupancy
C1 C 0.9293(9) 0.9208(8) 0.6290(7) 0.0332(18) Uani 1 1 d . . .
H1 H 0.8570 0.9502 0.5875 0.040 Uiso 1 1 calc R U .
C2 C 1.0806(10) 0.9875(9) 0.6656(9) 0.043(2) Uani 1 1 d . . .
H2 H 1.1091 1.0591 0.6471 0.052 Uiso 1 1 calc R U .
C3 C 1.1876(9) 0.9454(9) 0.7298(7) 0.0331(17) Uani 1 1 d . . .
H3 H 1.2886 0.9883 0.7538 0.040 Uiso 1 1 calc R U .
C4 C 1.1453(8) 0.8415(8) 0.7577(6) 0.0281(16) Uani 1 1 d . . .
C5 C 0.9945(9) 0.7762(8) 0.7144(6) 0.0275(16) Uani 1 1 d . . .
H5 H 0.9665 0.7009 0.7289 0.033 Uiso 1 1 calc R U .
C6 C 1.2573(8) 0.7997(7) 0.8294(6) 0.0242(14) Uani 1 1 d . . .
H6 H 1.3496 0.8049 0.8104 0.029 Uiso 1 1 calc R U .
C7 C 1.3988(9) 0.8749(8) 1.0198(6) 0.0281(16) Uani 1 1 d . . .
H7A H 1.4141 0.9433 1.0955 0.034 Uiso 1 1 calc R U .
H7B H 1.4926 0.8851 1.0048 0.034 Uiso 1 1 calc R U .
C8 C 1.3543(8) 0.7290(7) 1.0125(6) 0.0245(15) Uani 1 1 d . . .
C9 C 1.3159(8) 0.6288(7) 0.8900(6) 0.0261(15) Uani 1 1 d . . .
H9A H 1.4062 0.6281 0.8695 0.031 Uiso 1 1 calc R U .
H9B H 1.2760 0.5359 0.8797 0.031 Uiso 1 1 calc R U .
C10 C 1.4835(8) 0.7011(7) 1.0902(6) 0.0260(15) Uani 1 1 d . . .
H10A H 1.5680 0.6978 1.0626 0.031 Uiso 1 1 calc R U .
H10B H 1.5157 0.7758 1.1655 0.031 Uiso 1 1 calc R U .
C11 C 1.2246(9) 0.7213(9) 1.0542(7) 0.0332(18) Uani 1 1 d . . .
H11A H 1.2496 0.7949 1.1294 0.040 Uiso 1 1 calc R U .
H11B H 1.1383 0.7341 1.0050 0.040 Uiso 1 1 calc R U .
C12 C 1.3066(9) 0.5724(9) 1.1312(7) 0.0315(17) Uani 1 1 d . . .
H12 H 1.3308 0.6476 1.2067 0.038 Uiso 1 1 calc R U .
C13 C 1.2757(8) 0.4380(8) 1.1353(6) 0.0270(16) Uani 1 1 d . . .
C14 C 1.1967(10) 0.3193(9) 1.0406(7) 0.0361(19) Uani 1 1 d . . .
H14 H 1.1548 0.3241 0.9724 0.043 Uiso 1 1 calc R U .
C15 C 1.1788(10) 0.1920(9) 1.0454(7) 0.0365(19) Uani 1 1 d . . .
H15 H 1.1243 0.1114 0.9814 0.044 Uiso 1 1 calc R U .
C16 C 1.2442(9) 0.1873(8) 1.1484(7) 0.0301(17) Uani 1 1 d . . .
H16 H 1.2371 0.1018 1.1516 0.036 Uiso 1 1 calc R U .
C17 C 1.3315(9) 0.4232(8) 1.2348(7) 0.0311(17) Uani 1 1 d . . .
H17 H 1.3827 0.5033 1.3003 0.037 Uiso 1 1 calc R U .
C18 C 0.1932(9) 0.7858(8) 0.4389(7) 0.0307(17) Uani 1 1 d . . .
H18 H 0.2318 0.7968 0.5129 0.037 Uiso 1 1 calc R U .
C19 C -0.0219(14) 0.6218(10) 0.4155(8) 0.058(3) Uani 1 1 d . . .
H19A H 0.0428 0.6215 0.4829 0.087 Uiso 1 1 calc R U .
H19B H -0.0651 0.5280 0.3595 0.087 Uiso 1 1 calc R U .
H19C H -0.1004 0.6667 0.4322 0.087 Uiso 1 1 calc R U .
C20 C -0.0007(14) 0.6714(12) 0.2548(9) 0.063(3) Uani 1 1 d . . .
H20A H 0.0277 0.7542 0.2462 0.094 Uiso 1 1 calc R U .
H20B H -0.1080 0.6451 0.2326 0.094 Uiso 1 1 calc R U .
H20C H 0.0347 0.5980 0.2082 0.094 Uiso 1 1 calc R U .
Cd1 Cd 0.61623(6) 0.69889(5) 0.57678(4) 0.0244(2) Uani 1 1 d . . .
Cd2 Cd 0.5000 1.0000 0.5000 0.0244(2) Uani 1 2 d S . P
Cl1 Cl 0.5368(2) 0.9340(2) 0.66978(16) 0.0293(4) Uani 1 1 d . . .
Cl2 Cl 0.6003(2) 0.7744(2) 0.41250(16) 0.0296(4) Uani 1 1 d . . .
Cl3 Cl 0.6600(2) 0.4527(2) 0.4768(2) 0.0352(5) Uani 1 1 d . . .
N1 N 0.8856(7) 0.8131(7) 0.6531(6) 0.0278(14) Uani 1 1 d . . .
N2 N 1.3174(8) 0.3039(7) 1.2434(5) 0.0282(14) Uani 1 1 d . . .
N3 N 0.0652(7) 0.6969(7) 0.3724(6) 0.0326(15) Uani 1 1 d . . .
O1 O 1.2095(6) 0.6670(5) 0.8194(5) 0.0316(12) Uani 1 1 d . . .
O2 O 1.2860(6) 0.8995(5) 0.9407(4) 0.0287(12) Uani 1 1 d . . .
O3 O 1.1883(6) 0.5883(6) 1.0566(5) 0.0318(12) Uani 1 1 d . . .
O4 O 1.4372(5) 0.5731(6) 1.0942(5) 0.0271(11) Uani 1 1 d . . .
O5 O 0.2652(6) 0.8569(6) 0.4043(5) 0.0370(14) Uani 1 1 d . . .

loop_
_atom_site_aniso_label
_atom_site_aniso_U_11
_atom_site_aniso_U_22
_atom_site_aniso_U_33
_atom_site_aniso_U_23
_atom_site_aniso_U_13
_atom_site_aniso_U_12
C1 0.028(4) 0.029(4) 0.046(5) 0.024(4) 0.003(4) 0.006(3)
C2 0.033(4) 0.036(5) 0.071(6) 0.042(5) 0.006(4) 0.007(4)
C3 0.029(4) 0.042(5) 0.033(4) 0.023(4) 0.007(3) 0.006(3)
C4 0.023(4) 0.035(4) 0.027(4) 0.015(3) 0.006(3) 0.012(3)
C5 0.034(4) 0.021(3) 0.031(4) 0.014(3) 0.014(3) 0.006(3)
C6 0.019(3) 0.026(4) 0.028(4) 0.015(3) 0.005(3) -0.001(3)
C7 0.030(4) 0.025(4) 0.025(4) 0.014(3) -0.002(3) -0.002(3)
C8 0.031(4) 0.015(3) 0.027(4) 0.010(3) 0.007(3) 0.005(3)
C9 0.026(4) 0.022(3) 0.032(4) 0.016(3) 0.007(3) 0.005(3)
C10 0.019(3) 0.022(3) 0.030(4) 0.012(3) 0.001(3) -0.005(3)
C11 0.028(4) 0.038(5) 0.042(5) 0.025(4) 0.009(3) 0.018(4)
C12 0.034(4) 0.046(5) 0.028(4) 0.027(4) 0.012(3) 0.016(4)
C13 0.017(3) 0.037(4) 0.031(4) 0.017(3) 0.010(3) 0.008(3)
C14 0.040(5) 0.044(5) 0.026(4) 0.022(4) 0.005(3) 0.000(4)
C15 0.040(5) 0.030(4) 0.031(4) 0.009(3) 0.007(4) 0.000(4)
C16 0.032(4) 0.017(3) 0.041(4) 0.017(3) 0.009(3) -0.001(3)
C17 0.038(4) 0.025(4) 0.028(4) 0.015(3) 0.001(3) 0.006(3)
C18 0.022(4) 0.022(4) 0.035(4) 0.006(3) -0.001(3) -0.001(3)
C19 0.094(9) 0.034(5) 0.035(5) 0.006(4) 0.029(5) -0.011(5)
C20 0.069(8) 0.055(7) 0.038(5) 0.009(5) 0.006(5) -0.016(6)
Cd1 0.0274(3) 0.0216(3) 0.0255(3) 0.0150(2) 0.0034(2) 0.0054(2)
Cd2 0.0213(4) 0.0198(4) 0.0282(4) 0.0148(3) -0.0029(3) -0.0003(3)
Cl1 0.0381(10) 0.0276(9) 0.0245(9) 0.0144(8) 0.0076(8) 0.0114(8)
Cl2 0.0374(10) 0.0265(9) 0.0256(9) 0.0144(8) 0.0056(8) 0.0098(8)
Cl3 0.0323(10) 0.0241(9) 0.0517(13) 0.0173(9) 0.0154(9) 0.0088(8)
N1 0.021(3) 0.026(3) 0.036(4) 0.017(3) 0.004(3) 0.004(3)
N2 0.037(4) 0.026(3) 0.026(3) 0.020(3) 0.006(3) 0.004(3)
N3 0.019(3) 0.024(3) 0.040(4) 0.008(3) 0.001(3) -0.008(3)
O1 0.031(3) 0.018(3) 0.034(3) 0.010(2) -0.005(2) 0.003(2)
O2 0.035(3) 0.019(2) 0.027(3) 0.011(2) 0.000(2) 0.002(2)
O3 0.021(3) 0.046(3) 0.040(3) 0.032(3) 0.009(2) 0.006(2)
O4 0.017(2) 0.034(3) 0.036(3) 0.023(2) 0.005(2) 0.007(2)
O5 0.017(3) 0.038(3) 0.046(3) 0.022(3) -0.005(2) -0.011(2)

loop_
_atom_type_symbol
_atom_type_description
_atom_type_scat_dispersion_real
_atom_type_scat_dispersion_imag
_atom_type_scat_source
C C 0.0033 0.0016 'International Tables Vol C Tables 4.2.6.8 and 6.1.1.4'
H H 0.0000 0.0000 'International Tables Vol C Tables 4.2.6.8 and 6.1.1.4'
N N 0.0061 0.0033 'International Tables Vol C Tables 4.2.6.8 and 6.1.1.4'
O O 0.0106 0.0060 'International Tables Vol C Tables 4.2.6.8 and 6.1.1.4'
Cl Cl 0.1484 0.1585 'International Tables Vol C Tables 4.2.6.8 and 6.1.1.4'
Cd Cd -0.8075 1.2024 'International Tables Vol C Tables 4.2.6.8 and 6.1.1.4'

loop_
_geom_angle_atom_site_label_1
_geom_angle_atom_site_label_2
_geom_angle_atom_site_label_3
_geom_angle
_geom_angle_site_symmetry_1
_geom_angle_site_symmetry_3
N1 C1 C2 121.3(7) . .
C3 C2 C1 119.1(8) . .
C4 C3 C2 120.3(8) . .
C3 C4 C5 117.4(7) . .
C3 C4 C6 120.6(7) . .
C5 C4 C6 122.0(7) . .
N1 C5 C4 125.1(7) . .
O1 C6 O2 110.6(6) . .
O1 C6 C4 113.6(6) . .
O2 C6 C4 105.1(6) . .
O2 C7 C8 111.4(6) . .
C11 C8 C9 112.3(6) . .
C11 C8 C10 106.8(6) . .
C9 C8 C10 112.1(6) . .
C11 C8 C7 109.2(6) . .
C9 C8 C7 106.5(6) . .
C10 C8 C7 110.0(6) . .
O1 C9 C8 110.8(6) . .
O4 C10 C8 110.3(6) . .
O3 C11 C8 110.2(6) . .
O3 C12 O4 110.0(6) . .
O3 C12 C13 112.2(7) . .
O4 C12 C13 104.9(6) . .
C14 C13 C17 116.5(7) . .
C14 C13 C12 121.8(7) . .
C17 C13 C12 121.6(7) . .
C13 C14 C15 120.6(7) . .
C14 C15 C16 118.6(7) . .
N2 C16 C15 121.6(7) . .
N2 C17 C13 125.0(7) . .
O5 C18 N3 121.3(8) . .
N2 Cd1 N1 79.4(2) 2_767 .
N2 Cd1 Cl3 93.72(17) 2_767 .
N1 Cd1 Cl3 93.87(16) . .
N2 Cd1 Cl2 162.78(17) 2_767 .
N1 Cd1 Cl2 86.78(16) . .
Cl3 Cd1 Cl2 97.39(7) . .
N2 Cd1 Cl1 87.16(17) 2_767 .
N1 Cd1 Cl1 93.11(16) . .
Cl3 Cd1 Cl1 173.01(7) . .
Cl2 Cd1 Cl1 83.42(6) . .
N2 Cd1 Cl3 89.63(17) 2_767 2_666
N1 Cd1 Cl3 167.59(16) . 2_666
Cl3 Cd1 Cl3 81.05(7) . 2_666
Cl2 Cd1 Cl3 105.04(7) . 2_666
Cl1 Cd1 Cl3 92.03(6) . 2_666
O5 Cd2 O5 180.0 2_676 .
O5 Cd2 Cl1 93.08(16) 2_676 2_676
O5 Cd2 Cl1 86.92(16) . 2_676
O5 Cd2 Cl1 86.92(16) 2_676 .
O5 Cd2 Cl1 93.08(16) . .
Cl1 Cd2 Cl1 180.00(7) 2_676 .
O5 Cd2 Cl2 85.78(17) 2_676 2_676
O5 Cd2 Cl2 94.22(17) . 2_676
Cl1 Cd2 Cl2 83.44(6) 2_676 2_676
Cl1 Cd2 Cl2 96.56(6) . 2_676
O5 Cd2 Cl2 94.22(17) 2_676 .
O5 Cd2 Cl2 85.78(17) . .
Cl1 Cd2 Cl2 96.56(6) 2_676 .
Cl1 Cd2 Cl2 83.44(6) . .
Cl2 Cd2 Cl2 180.00(11) 2_676 .
Cd2 Cl1 Cd1 96.73(6) . .
Cd1 Cl2 Cd2 96.11(6) . .
Cd1 Cl3 Cd1 98.95(7) . 2_666
C5 N1 C1 116.8(7) . .
C5 N1 Cd1 125.4(5) . .
C1 N1 Cd1 117.8(5) . .
C17 N2 C16 117.7(6) . .
C17 N2 Cd1 120.3(5) . 2_767
C16 N2 Cd1 121.2(5) . 2_767
C18 N3 C20 122.6(8) . .
C18 N3 C19 120.7(8) . .
C20 N3 C19 116.6(8) . .
C6 O1 C9 113.3(5) . .
C6 O2 C7 111.2(6) . .
C12 O3 C11 110.2(6) . .
C10 O4 C12 111.0(6) . .
C18 O5 Cd2 126.7(5) . .

loop_
_geom_bond_atom_site_label_1
_geom_bond_atom_site_label_2
_geom_bond_distance
_geom_bond_site_symmetry_2
C1 N1 1.368(10) .
C1 C2 1.400(11) .
C2 C3 1.388(11) .
C3 C4 1.362(11) .
C4 C5 1.384(11) .
C4 C6 1.472(10) .
C5 N1 1.342(10) .
C6 O1 1.391(8) .
C6 O2 1.411(9) .
C7 O2 1.428(9) .
C7 C8 1.535(10) .
C8 C11 1.493(11) .
C8 C9 1.513(10) .
C8 C10 1.531(10) .
C9 O1 1.408(8) .
C10 O4 1.422(9) .
C11 O3 1.446(9) .
C12 O3 1.374(9) .
C12 O4 1.457(9) .
C12 C13 1.465(11) .
C13 C14 1.371(11) .
C13 C17 1.392(11) .
C14 C15 1.386(12) .
C15 C16 1.395(11) .
C16 N2 1.351(10) .
C17 N2 1.324(10) .
C18 O5 1.266(10) .
C18 N3 1.311(10) .
C19 N3 1.467(11) .
C20 N3 1.456(12) .
Cd1 N2 2.370(6) 2_767
Cd1 N1 2.468(6) .
Cd1 Cl3 2.603(2) .
Cd1 Cl2 2.625(2) .
Cd1 Cl1 2.645(2) .
Cd1 Cl3 2.692(2) 2_666
Cd2 O5 2.289(5) 2_676
Cd2 O5 2.289(5) .
Cd2 Cl1 2.6113(19) 2_676
Cd2 Cl1 2.6113(19) .
Cd2 Cl2 2.657(2) 2_676
Cd2 Cl2 2.657(2) .
Cl3 Cd1 2.692(2) 2_666
N2 Cd1 2.370(6) 2_767
